data_4133998
loop_
_publ_author_name
'Romero-Arenas, Antonio'
'Hornillos, Valent\'in'
'Iglesias-Sig\"uenza, Javier'
'Fern\'andez, Rosario'
'L\'opez-Serrano, Joaqu\'in'
'Ros, Abel'
'Lassaletta, Jos\'e M'

_publ_section_title
;
 Ir-Catalyzed Atroposelective Desymmetrization of Heterobiaryls:
 Hydroarylation of Vinyl Ethers and Bicycloalkenes.
;
_journal_name_full 'Journal of the American Chemical Society'
_journal_paper_doi 10.1021/jacs.9b12858
_journal_year 2020
_chemical_formula_sum 'C28 H29 N O2'
_chemical_formula_weight 411.52
_space_group_IT_number 19
_space_group_name_Hall 'P 2ac 2ab'
_space_group_name_H-M_alt 'P 21 21 21'
_symmetry_cell_setting orthorhombic
_symmetry_space_group_name_H-M 'P 21 21 21'
_atom_sites_solution_hydrogens geom
_atom_sites_solution_primary direct
_atom_sites_solution_secondary difmap
_audit_creation_method SHELXL-97
_cell_angle_alpha 90.00
_cell_angle_beta 90.00
_cell_angle_gamma 90.00
_cell_formula_units_Z 4
_cell_length_a 8.2839(12)
_cell_length_b 15.462(2)
_cell_length_c 17.793(3)
_cell_measurement_reflns_used 9890
_cell_measurement_temperature 100(2)
_cell_measurement_theta_max 65.36
_cell_measurement_theta_min 3.79
_cell_volume 2279.0(6)
_computing_cell_refinement 'Bruker SAINT'
_computing_data_collection 'Bruker APEX2'
_computing_data_reduction 'Bruker SAINT'
_computing_molecular_graphics 'Bruker SHELXTL'
_computing_publication_material 'Bruker SHELXTL'
_computing_structure_refinement 'SHELXL-97 (Sheldrick, 2008)'
_computing_structure_solution 'SHELXS-97 (Sheldrick, 2008)'
_diffrn_ambient_temperature 100(2)
_diffrn_measured_fraction_theta_full 0.977
_diffrn_measured_fraction_theta_max 0.977
_diffrn_measurement_device_type 'Bruker APEX-II CCD'
_diffrn_measurement_method '\f and \w scans'
_diffrn_radiation_monochromator graphite
_diffrn_radiation_source 'fine-focus sealed tube'
_diffrn_radiation_type CuK\a
_diffrn_radiation_wavelength 1.54178
_diffrn_reflns_av_R_equivalents 0.0398
_diffrn_reflns_av_sigmaI/netI 0.0266
_diffrn_reflns_limit_h_max 9
_diffrn_reflns_limit_h_min -7
_diffrn_reflns_limit_k_max 18
_diffrn_reflns_limit_k_min -16
_diffrn_reflns_limit_l_max 20
_diffrn_reflns_limit_l_min -20
_diffrn_reflns_number 23974
_diffrn_reflns_theta_full 65.38
_diffrn_reflns_theta_max 65.38
_diffrn_reflns_theta_min 3.79
_exptl_absorpt_coefficient_mu 0.582
_exptl_absorpt_correction_T_max 0.9495
_exptl_absorpt_correction_T_min 0.8091
_exptl_absorpt_correction_type multi-scan
_exptl_absorpt_process_details
; 
 SADABS, Bruker (2006). APEX 2. Version 2.1. Bruker Analytical
 X-ray Solutions, Madison, Wisconsin, USA. 
;
_exptl_crystal_colour colourless
_exptl_crystal_density_diffrn 1.199
_exptl_crystal_density_method 'not measured'
_exptl_crystal_description Prism
_exptl_crystal_F_000 880
_exptl_crystal_size_max 0.38
_exptl_crystal_size_mid 0.20
_exptl_crystal_size_min 0.09
_refine_diff_density_max 0.156
_refine_diff_density_min -0.172
_refine_diff_density_rms 0.038
_refine_ls_abs_structure_details 'Flack H D (1983), Acta Cryst. A39, 876-881'
_refine_ls_abs_structure_Flack 0.0(2)
_refine_ls_extinction_method none
_refine_ls_goodness_of_fit_ref 0.934
_refine_ls_hydrogen_treatment mixed
_refine_ls_matrix_type full
_refine_ls_number_parameters 282
_refine_ls_number_reflns 3791
_refine_ls_number_restraints 0
_refine_ls_restrained_S_all 0.934
_refine_ls_R_factor_all 0.0328
_refine_ls_R_factor_gt 0.0323
_refine_ls_shift/su_max 0.000
_refine_ls_shift/su_mean 0.000
_refine_ls_structure_factor_coef Fsqd
_refine_ls_weighting_details 'calc w=1/[\s^2^(Fo^2^)+(0.1000P)^2^+0.4153P] where P=(Fo^2^+2Fc^2^)/3'
_refine_ls_weighting_scheme calc
_refine_ls_wR_factor_gt 0.1126
_refine_ls_wR_factor_ref 0.1131
_reflns_number_gt 3751
_reflns_number_total 3791
_reflns_threshold_expression >2sigma(I)
_cod_data_source_file ja9b12858_si_012.cif
_cod_data_source_block igl6817a
_cod_depositor_comments
;
The following automatic conversions were performed:

data item '_symmetry_cell_setting' value 'Orthorhombic' was changed
to 'orthorhombic' in accordance with the
/home/data/users/saulius/crontab/automatic-downloads/rss-feeds/ACS/lib/dictionaries/cif_core.dic
dictionary named 'cif_core.dic' version 2.4.2 last updated on
2011-04-26.

Automatic conversion script
Id: cif_fix_values 7556 2019-12-06 15:28:31Z antanas 
;
_cod_original_cell_volume 2278.9(6)
_cod_original_sg_symbol_H-M P2(1)2(1)2(1)
_cod_database_code 4133998

loop_
_symmetry_equiv_pos_as_xyz
'x, y, z'
'-x+1/2, -y, z+1/2'
'-x, y+1/2, -z+1/2'
'x+1/2, -y+1/2, -z'

loop_
_atom_site_label
_atom_site_type_symbol
_atom_site_fract_x
_atom_site_fract_y
_atom_site_fract_z
_atom_site_U_iso_or_equiv
_atom_site_adp_type
_atom_site_occupancy
_atom_site_symmetry_multiplicity
_atom_site_calc_flag
_atom_site_refinement_flags
O1 O 0.41502(14) 0.59663(7) 0.23120(6) 0.0228(3) Uani 1 1 d .
O2 O 0.26705(15) 0.68294(8) 0.50389(6) 0.0275(3) Uani 1 1 d .
N1 N 0.47258(16) 0.85976(9) 0.19431(8) 0.0218(3) Uani 1 1 d .
C1 C 0.5435(2) 0.89169(11) 0.13103(9) 0.0257(4) Uani 1 1 d .
H1 H 0.4772 0.9056 0.0906 0.031 Uiso 1 1 calc R
C2 C 0.7056(2) 0.90449(10) 0.12315(9) 0.0250(4) Uani 1 1 d .
H2 H 0.7472 0.9258 0.0783 0.030 Uiso 1 1 calc R
C3 C 0.8094(2) 0.88515(10) 0.18369(9) 0.0217(3) Uani 1 1 d .
C4 C 0.9793(2) 0.89758(11) 0.18116(11) 0.0291(4) Uani 1 1 d .
H4 H 1.0265 0.9207 0.1382 0.035 Uiso 1 1 calc R
C5 C 1.0742(2) 0.87594(12) 0.24114(11) 0.0322(4) Uani 1 1 d .
H5 H 1.1852 0.8844 0.2388 0.039 Uiso 1 1 calc R
C6 C 1.0037(2) 0.84067(12) 0.30666(11) 0.0305(4) Uani 1 1 d .
H6 H 1.0690 0.8260 0.3472 0.037 Uiso 1 1 calc R
C7 C 0.8395(2) 0.82777(11) 0.31113(9) 0.0237(4) Uani 1 1 d .
H7 H 0.7945 0.8043 0.3544 0.028 Uiso 1 1 calc R
C8 C 0.73937(19) 0.85030(10) 0.24967(9) 0.0189(3) Uani 1 1 d .
C9 C 0.56784(19) 0.83869(9) 0.25100(8) 0.0179(3) Uani 1 1 d .
C10 C 0.48750(17) 0.79722(10) 0.31766(8) 0.0185(3) Uani 1 1 d .
C11 C 0.41916(18) 0.84909(10) 0.37603(8) 0.0189(3) Uani 1 1 d .
C12 C 0.42049(19) 0.94085(10) 0.37307(9) 0.0211(3) Uani 1 1 d .
H12 H 0.4693 0.9686 0.3326 0.025 Uiso 1 1 calc R
C13 C 0.3511(2) 0.98906(10) 0.42880(10) 0.0259(4) Uani 1 1 d .
H13 H 0.3522 1.0491 0.4257 0.031 Uiso 1 1 calc R
C14 C 0.2777(2) 0.94805(11) 0.49128(10) 0.0279(4) Uani 1 1 d .
H14 H 0.2309 0.9813 0.5290 0.033 Uiso 1 1 calc R
C15 C 0.2754(2) 0.86015(11) 0.49640(9) 0.0243(4) Uani 1 1 d .
H15 H 0.2278 0.8337 0.5378 0.029 Uiso 1 1 calc R
C16 C 0.34509(18) 0.80879(10) 0.43903(8) 0.0199(3) Uani 1 1 d .
C17 C 0.33833(18) 0.71664(11) 0.44115(9) 0.0209(3) Uani 1 1 d .
C18 C 0.39872(19) 0.66868(10) 0.38321(9) 0.0207(3) Uani 1 1 d .
H18 H 0.3884 0.6088 0.3842 0.025 Uiso 1 1 calc R
C19 C 0.47696(18) 0.70886(10) 0.32148(9) 0.0200(3) Uani 1 1 d .
C20 C 0.54231(18) 0.65003(10) 0.26041(9) 0.0204(3) Uani 1 1 d .
H20 H 0.5869 0.6854 0.2197 0.024 Uiso 1 1 calc R
C21 C 0.6731(2) 0.58986(11) 0.29013(9) 0.0253(4) Uani 1 1 d .
H21A H 0.6292 0.5540 0.3292 0.038 Uiso 1 1 calc R
H21B H 0.7606 0.6236 0.3100 0.038 Uiso 1 1 calc R
H21C H 0.7121 0.5540 0.2500 0.038 Uiso 1 1 calc R
C22 C 0.2918(2) 0.64377(10) 0.19176(9) 0.0218(3) Uani 1 1 d .
H22 H 0.2757 0.6996 0.2167 0.026 Uiso 1 1 calc R
C23 C 0.1363(2) 0.59158(12) 0.19742(10) 0.0284(4) Uani 1 1 d .
H23A H 0.1071 0.5845 0.2499 0.034 Uiso 1 1 calc R
H23B H 0.1532 0.5345 0.1761 0.034 Uiso 1 1 calc R
C24 C -0.0010(2) 0.63666(13) 0.15576(10) 0.0334(4) Uani 1 1 d .
H24A H -0.0962 0.6001 0.1569 0.040 Uiso 1 1 calc R
H24B H -0.0271 0.6903 0.1813 0.040 Uiso 1 1 calc R
C25 C 0.0429(2) 0.65608(13) 0.07440(11) 0.0340(4) Uani 1 1 d .
H25A H -0.0433 0.6891 0.0512 0.041 Uiso 1 1 calc R
H25B H 0.0542 0.6022 0.0470 0.041 Uiso 1 1 calc R
C26 C 0.2000(2) 0.70695(12) 0.06948(10) 0.0303(4) Uani 1 1 d .
H26A H 0.1849 0.7636 0.0918 0.036 Uiso 1 1 calc R
H26B H 0.2290 0.7149 0.0171 0.036 Uiso 1 1 calc R
C27 C 0.3366(2) 0.65986(11) 0.11018(10) 0.0265(4) Uani 1 1 d .
H27A H 0.3578 0.6051 0.0855 0.032 Uiso 1 1 calc R
H27B H 0.4342 0.6944 0.1079 0.032 Uiso 1 1 calc R
C28 C 0.2563(3) 0.59130(12) 0.50770(11) 0.0347(5) Uani 1 1 d .
H28A H 0.1952 0.5703 0.4657 0.052 Uiso 1 1 calc R
H28B H 0.2038 0.5748 0.5536 0.052 Uiso 1 1 calc R
H28C H 0.3629 0.5669 0.5064 0.052 Uiso 1 1 calc R

loop_
_atom_site_aniso_label
_atom_site_aniso_U_11
_atom_site_aniso_U_22
_atom_site_aniso_U_33
_atom_site_aniso_U_23
_atom_site_aniso_U_13
_atom_site_aniso_U_12
O1 0.0247(6) 0.0193(5) 0.0242(6) -0.0028(4) -0.0026(5) -0.0022(5)
O2 0.0375(6) 0.0211(6) 0.0238(6) 0.0001(5) 0.0114(5) -0.0047(5)
N1 0.0198(6) 0.0251(7) 0.0205(7) 0.0014(5) -0.0011(5) 0.0016(6)
C1 0.0279(8) 0.0287(8) 0.0206(8) 0.0047(7) -0.0021(6) 0.0054(7)
C2 0.0329(9) 0.0197(7) 0.0222(8) 0.0024(6) 0.0089(7) 0.0002(7)
C3 0.0241(8) 0.0152(7) 0.0257(8) -0.0008(6) 0.0061(7) 0.0026(6)
C4 0.0264(9) 0.0237(8) 0.0371(10) -0.0016(7) 0.0122(7) -0.0023(7)
C5 0.0146(7) 0.0318(9) 0.0500(11) -0.0052(8) 0.0044(8) -0.0014(7)
C6 0.0205(8) 0.0311(9) 0.0398(10) -0.0011(8) -0.0072(8) 0.0003(7)
C7 0.0197(8) 0.0267(8) 0.0247(8) -0.0004(7) -0.0019(6) -0.0003(7)
C8 0.0189(8) 0.0147(7) 0.0230(8) -0.0030(6) 0.0013(6) 0.0005(6)
C9 0.0179(7) 0.0165(7) 0.0192(8) -0.0013(6) 0.0001(6) 0.0011(6)
C10 0.0151(7) 0.0221(8) 0.0182(8) -0.0005(6) -0.0022(6) -0.0027(6)
C11 0.0138(7) 0.0233(7) 0.0198(8) 0.0007(6) -0.0028(6) 0.0000(6)
C12 0.0201(7) 0.0220(8) 0.0211(8) 0.0030(6) -0.0004(6) -0.0003(6)
C13 0.0286(9) 0.0185(7) 0.0304(9) 0.0002(7) 0.0005(7) 0.0023(7)
C14 0.0303(8) 0.0253(8) 0.0280(9) -0.0051(7) 0.0064(7) 0.0030(7)
C15 0.0251(8) 0.0248(9) 0.0229(8) -0.0010(7) 0.0055(7) 0.0010(7)
C16 0.0185(7) 0.0208(7) 0.0202(8) -0.0010(6) -0.0012(6) -0.0010(6)
C17 0.0181(7) 0.0233(8) 0.0212(8) 0.0011(6) 0.0021(6) -0.0041(6)
C18 0.0204(7) 0.0197(8) 0.0219(8) -0.0006(6) 0.0006(6) -0.0013(6)
C19 0.0177(7) 0.0239(8) 0.0186(8) -0.0003(6) -0.0001(6) -0.0002(6)
C20 0.0223(8) 0.0190(7) 0.0199(8) -0.0012(6) 0.0006(6) -0.0021(6)
C21 0.0255(8) 0.0244(8) 0.0260(8) -0.0038(7) 0.0017(7) 0.0017(7)
C22 0.0250(8) 0.0183(7) 0.0220(8) -0.0013(6) -0.0019(6) 0.0011(7)
C23 0.0280(9) 0.0319(9) 0.0253(8) -0.0008(7) 0.0000(7) -0.0064(7)
C24 0.0255(9) 0.0429(10) 0.0318(10) -0.0027(8) -0.0032(7) -0.0031(8)
C25 0.0308(9) 0.0419(10) 0.0293(9) -0.0013(8) -0.0058(7) 0.0014(8)
C26 0.0354(9) 0.0319(9) 0.0235(8) 0.0029(7) -0.0018(7) 0.0026(8)
C27 0.0270(8) 0.0278(8) 0.0247(8) -0.0019(7) 0.0021(7) -0.0009(7)
C28 0.0498(12) 0.0203(8) 0.0339(10) 0.0019(8) 0.0186(9) -0.0060(8)

loop_
_atom_type_symbol
_atom_type_description
_atom_type_scat_dispersion_real
_atom_type_scat_dispersion_imag
_atom_type_scat_source
C C 0.0181 0.0091 'International Tables Vol C Tables 4.2.6.8 and 6.1.1.4'
H H 0.0000 0.0000 'International Tables Vol C Tables 4.2.6.8 and 6.1.1.4'
N N 0.0311 0.0180 'International Tables Vol C Tables 4.2.6.8 and 6.1.1.4'
O O 0.0492 0.0322 'International Tables Vol C Tables 4.2.6.8 and 6.1.1.4'

loop_
_geom_angle_atom_site_label_1
_geom_angle_atom_site_label_2
_geom_angle_atom_site_label_3
_geom_angle
C20 O1 C22 113.99(11)
C17 O2 C28 116.51(13)
C9 N1 C1 117.56(14)
N1 C1 C2 124.16(15)
N1 C1 H1 117.9
C2 C1 H1 117.9
C1 C2 C3 119.41(15)
C1 C2 H2 120.3
C3 C2 H2 120.3
C2 C3 C8 117.63(15)
C2 C3 C4 123.45(16)
C8 C3 C4 118.92(16)
C5 C4 C3 120.77(16)
C5 C4 H4 119.6
C3 C4 H4 119.6
C4 C5 C6 120.05(15)
C4 C5 H5 120.0
C6 C5 H5 120.0
C7 C6 C5 120.77(17)
C7 C6 H6 119.6
C5 C6 H6 119.6
C6 C7 C8 119.91(17)
C6 C7 H7 120.0
C8 C7 H7 120.0
C3 C8 C7 119.58(14)
C3 C8 C9 117.90(15)
C7 C8 C9 122.52(15)
N1 C9 C8 123.29(15)
N1 C9 C10 116.29(13)
C8 C9 C10 120.37(14)
C19 C10 C11 119.87(14)
C19 C10 C9 119.50(13)
C11 C10 C9 120.62(13)
C12 C11 C16 118.07(14)
C12 C11 C10 122.06(14)
C16 C11 C10 119.87(14)
C13 C12 C11 120.98(14)
C13 C12 H12 119.5
C11 C12 H12 119.5
C12 C13 C14 120.35(15)
C12 C13 H13 119.8
C14 C13 H13 119.8
C15 C14 C13 120.33(15)
C15 C14 H14 119.8
C13 C14 H14 119.8
C14 C15 C16 120.37(15)
C14 C15 H15 119.8
C16 C15 H15 119.8
C15 C16 C11 119.89(14)
C15 C16 C17 121.67(14)
C11 C16 C17 118.40(13)
C18 C17 O2 124.63(14)
C18 C17 C16 120.55(14)
O2 C17 C16 114.82(14)
C17 C18 C19 120.95(14)
C17 C18 H18 119.5
C19 C18 H18 119.5
C10 C19 C18 120.27(14)
C10 C19 C20 122.64(14)
C18 C19 C20 117.07(13)
O1 C20 C19 109.99(12)
O1 C20 C21 107.28(12)
C19 C20 C21 111.80(13)
O1 C20 H20 109.2
C19 C20 H20 109.2
C21 C20 H20 109.2
C20 C21 H21A 109.5
C20 C21 H21B 109.5
H21A C21 H21B 109.5
C20 C21 H21C 109.5
H21A C21 H21C 109.5
H21B C21 H21C 109.5
O1 C22 C27 112.08(13)
O1 C22 C23 107.44(12)
C27 C22 C23 110.91(14)
O1 C22 H22 108.8
C27 C22 H22 108.8
C23 C22 H22 108.8
C22 C23 C24 110.86(14)
C22 C23 H23A 109.5
C24 C23 H23A 109.5
C22 C23 H23B 109.5
C24 C23 H23B 109.5
H23A C23 H23B 108.1
C25 C24 C23 111.95(15)
C25 C24 H24A 109.2
C23 C24 H24A 109.2
C25 C24 H24B 109.2
C23 C24 H24B 109.2
H24A C24 H24B 107.9
C24 C25 C26 111.14(15)
C24 C25 H25A 109.4
C26 C25 H25A 109.4
C24 C25 H25B 109.4
C26 C25 H25B 109.4
H25A C25 H25B 108.0
C25 C26 C27 111.07(14)
C25 C26 H26A 109.4
C27 C26 H26A 109.4
C25 C26 H26B 109.4
C27 C26 H26B 109.4
H26A C26 H26B 108.0
C22 C27 C26 110.47(14)
C22 C27 H27A 109.6
C26 C27 H27A 109.6
C22 C27 H27B 109.6
C26 C27 H27B 109.6
H27A C27 H27B 108.1
O2 C28 H28A 109.5
O2 C28 H28B 109.5
H28A C28 H28B 109.5
O2 C28 H28C 109.5
H28A C28 H28C 109.5
H28B C28 H28C 109.5

loop_
_geom_bond_atom_site_label_1
_geom_bond_atom_site_label_2
_geom_bond_distance
O1 C20 1.4365(19)
O1 C22 1.4373(19)
O2 C17 1.3661(19)
O2 C28 1.421(2)
N1 C9 1.322(2)
N1 C1 1.363(2)
C1 C2 1.364(3)
C1 H1 0.9300
C2 C3 1.411(3)
C2 H2 0.9300
C3 C8 1.416(2)
C3 C4 1.421(2)
C4 C5 1.367(3)
C4 H4 0.9300
C5 C6 1.413(3)
C5 H5 0.9300
C6 C7 1.377(2)
C6 H6 0.9300
C7 C8 1.416(2)
C7 H7 0.9300
C8 C9 1.432(2)
C9 C10 1.503(2)
C10 C19 1.371(2)
C10 C11 1.429(2)
C11 C12 1.420(2)
C11 C16 1.422(2)
C12 C13 1.367(2)
C12 H12 0.9300
C13 C14 1.417(2)
C13 H13 0.9300
C14 C15 1.362(2)
C14 H14 0.9300
C15 C16 1.416(2)
C15 H15 0.9300
C16 C17 1.426(2)
C17 C18 1.365(2)
C18 C19 1.419(2)
C18 H18 0.9300
C19 C20 1.517(2)
C20 C21 1.523(2)
C20 H20 0.9800
C21 H21A 0.9600
C21 H21B 0.9600
C21 H21C 0.9600
C22 C27 1.519(2)
C22 C23 1.524(2)
C22 H22 0.9800
C23 C24 1.526(3)
C23 H23A 0.9700
C23 H23B 0.9700
C24 C25 1.523(3)
C24 H24A 0.9700
C24 H24B 0.9700
C25 C26 1.523(3)
C25 H25A 0.9700
C25 H25B 0.9700
C26 C27 1.528(2)
C26 H26A 0.9700
C26 H26B 0.9700
C27 H27A 0.9700
C27 H27B 0.9700
C28 H28A 0.9600
C28 H28B 0.9600
C28 H28C 0.9600

loop_
_geom_torsion_atom_site_label_1
_geom_torsion_atom_site_label_2
_geom_torsion_atom_site_label_3
_geom_torsion_atom_site_label_4
_geom_torsion
C9 N1 C1 C2 -1.1(2)
N1 C1 C2 C3 -0.9(3)
C1 C2 C3 C8 2.0(2)
C1 C2 C3 C4 -179.01(16)
C2 C3 C4 C5 -178.63(16)
C8 C3 C4 C5 0.3(2)
C3 C4 C5 C6 0.1(3)
C4 C5 C6 C7 -0.1(3)
C5 C6 C7 C8 -0.3(3)
C2 C3 C8 C7 178.34(15)
C4 C3 C8 C7 -0.7(2)
C2 C3 C8 C9 -1.2(2)
C4 C3 C8 C9 179.76(15)
C6 C7 C8 C3 0.7(2)
C6 C7 C8 C9 -179.81(15)
C1 N1 C9 C8 2.0(2)
C1 N1 C9 C10 -175.38(13)
C3 C8 C9 N1 -0.8(2)
C7 C8 C9 N1 179.65(14)
C3 C8 C9 C10 176.44(13)
C7 C8 C9 C10 -3.1(2)
N1 C9 C10 C19 92.02(17)
C8 C9 C10 C19 -85.42(19)
N1 C9 C10 C11 -86.60(18)
C8 C9 C10 C11 95.96(17)
C19 C10 C11 C12 -177.14(14)
C9 C10 C11 C12 1.5(2)
C19 C10 C11 C16 2.0(2)
C9 C10 C11 C16 -179.36(13)
C16 C11 C12 C13 -0.6(2)
C10 C11 C12 C13 178.53(15)
C11 C12 C13 C14 0.7(2)
C12 C13 C14 C15 -0.1(3)
C13 C14 C15 C16 -0.6(3)
C14 C15 C16 C11 0.6(2)
C14 C15 C16 C17 -177.20(16)
C12 C11 C16 C15 0.0(2)
C10 C11 C16 C15 -179.16(14)
C12 C11 C16 C17 177.88(14)
C10 C11 C16 C17 -1.3(2)
C28 O2 C17 C18 -0.1(2)
C28 O2 C17 C16 179.30(15)
C15 C16 C17 C18 176.46(15)
C11 C16 C17 C18 -1.3(2)
C15 C16 C17 O2 -2.9(2)
C11 C16 C17 O2 179.26(13)
O2 C17 C18 C19 -177.35(14)
C16 C17 C18 C19 3.3(2)
C11 C10 C19 C18 -0.1(2)
C9 C10 C19 C18 -178.74(13)
C11 C10 C19 C20 178.11(13)
C9 C10 C19 C20 -0.5(2)
C17 C18 C19 C10 -2.6(2)
C17 C18 C19 C20 179.09(14)
C22 O1 C20 C19 66.18(16)
C22 O1 C20 C21 -172.02(12)
C10 C19 C20 O1 -121.82(15)
C18 C19 C20 O1 56.45(18)
C10 C19 C20 C21 119.11(16)
C18 C19 C20 C21 -62.62(18)
C20 O1 C22 C27 84.52(16)
C20 O1 C22 C23 -153.40(13)
O1 C22 C23 C24 -179.15(13)
C27 C22 C23 C24 -56.34(19)
C22 C23 C24 C25 54.6(2)
C23 C24 C25 C26 -54.1(2)
C24 C25 C26 C27 55.2(2)
O1 C22 C27 C26 177.80(13)
C23 C22 C27 C26 57.72(18)
C25 C26 C27 C22 -57.14(19)
